data_1554677
loop_
_publ_author_name
'Chen, Yitong'
'Xu, Chao'
'Xu, Bingjia'
'Mao, Zhu'
'Li, Jian-An'
'Yang, Zhan'
'Peethani, Naga Raju'
'Liu, Cong'
'Shi, Guang'
'Gu, Feng Long'
'Zhang, Yi'
'Chi, Zhenguo'

_publ_section_title
;
 Chirality-activated mechanoluminescence from aggregation-induced emission
 enantiomers with high contrast mechanochromism and force-induced delayed
 fluorescence
;
_journal_issue 9
_journal_name_full 'Materials Chemistry Frontiers'
_journal_page_first 1800
_journal_paper_doi 10.1039/C9QM00312F
_journal_volume 3
_journal_year 2019
_chemical_formula_moiety 'C30 H22 N2 O2 S'
_chemical_formula_sum 'C30 H22 N2 O2 S'
_chemical_formula_weight 474.55
_chemical_name_systematic (R,S)-ImNT
_space_group_crystal_system monoclinic
_space_group_IT_number 14
_space_group_name_Hall '-P 2ybc'
_space_group_name_H-M_alt 'P 1 21/c 1'
_atom_sites_solution_hydrogens geom
_atom_sites_solution_primary dual
_audit_creation_date 2018-09-07
_audit_creation_method
;
Olex2 1.2
(compiled 2018.05.29 svn.r3508 for OlexSys, GUI svn.r5506)
;
_audit_update_record
;
2019-03-27 deposited with the CCDC.	2019-06-20 downloaded from the CCDC.
;
_cell_angle_alpha 90
_cell_angle_beta 104.9253(14)
_cell_angle_gamma 90
_cell_formula_units_Z 4
_cell_length_a 14.4773(2)
_cell_length_b 12.17882(16)
_cell_length_c 13.40691(18)
_cell_measurement_reflns_used 8650
_cell_measurement_temperature 150.00(10)
_cell_measurement_theta_max 73.8210
_cell_measurement_theta_min 4.7780
_cell_volume 2284.11(6)
_computing_cell_refinement 'CrysAlisPro 1.171.39.46 (Rigaku OD, 2018)'
_computing_data_collection 'CrysAlisPro 1.171.39.46 (Rigaku OD, 2018)'
_computing_data_reduction 'CrysAlisPro 1.171.39.46 (Rigaku OD, 2018)'
_computing_molecular_graphics 'Olex2 (Dolomanov et al., 2009)'
_computing_publication_material 'Olex2 (Dolomanov et al., 2009)'
_computing_structure_refinement 'ShelXL (Sheldrick, 2015)'
_computing_structure_solution 'ShelXT (Sheldrick, 2015)'
_diffrn_ambient_environment N~2~
_diffrn_ambient_temperature 150.00(10)
_diffrn_detector 'CCD plate'
_diffrn_detector_area_resol_mean 5.2913
_diffrn_detector_type AtlasS2
_diffrn_measured_fraction_theta_full 0.999
_diffrn_measured_fraction_theta_max 0.979
_diffrn_measurement_details
;
List of Runs (angles in degrees, time in seconds):

  # Type    Start    End  Width  t~exp~   \w     \q     \k     \f   Frames
#--------------------------------------------------------------------------
  1  \w    -89.00  -4.00   1.00    1.00    --  -41.89 125.00 -60.00   85
  2  \w   -116.00 -30.00   1.00    1.00    --  -41.89 -38.00   0.00   86
  3  \w   -115.00 -15.00   1.00    1.00    --  -41.89 -66.00 110.00  100
  4  \w      2.00  74.00   1.00    1.00    --   41.89 -99.00-120.00   72
  5  \w     35.00 131.00   1.00    4.00    --  107.79 -45.00-180.00   96
  6  \w     94.00 175.00   1.00    4.00    --  107.79 125.00 150.00   81
  7  \w    105.00 177.00   1.00    4.00    --  107.79 125.00-120.00   72
  8  \w     55.00 117.00   1.00    4.00    --  107.79-125.00 120.00   62
  9  \w     82.00 169.00   1.00    4.00    --  107.79  45.00 -60.00   87
 10  \w     75.00 167.00   1.00    4.00    --  107.79  77.00 -30.00   92
 11  \w     33.00 110.00   1.00    4.00    --  107.79 -94.00-180.00   77
 12  \w     56.00 159.00   1.00    4.00    --  107.79  15.00  90.00  103
;
_diffrn_measurement_device 'four-circle diffractometer'
_diffrn_measurement_device_type 'SuperNova, Dual, Cu at home/near, AtlasS2'
_diffrn_measurement_method '\w scans'
_diffrn_orient_matrix_type 'CrysAlisPro convention (1999,Acta A55,543-557)'
_diffrn_orient_matrix_UB_11 0.0355199000
_diffrn_orient_matrix_UB_12 0.0954257000
_diffrn_orient_matrix_UB_13 -0.0558151000
_diffrn_orient_matrix_UB_21 -0.0940160000
_diffrn_orient_matrix_UB_22 -0.0036329000
_diffrn_orient_matrix_UB_23 -0.0860009000
_diffrn_orient_matrix_UB_31 -0.0451961000
_diffrn_orient_matrix_UB_32 0.0828890000
_diffrn_orient_matrix_UB_33 0.0602195000
_diffrn_radiation_monochromator mirror
_diffrn_radiation_probe x-ray
_diffrn_radiation_type CuK\a
_diffrn_radiation_wavelength 1.54184
_diffrn_reflns_av_R_equivalents 0.0314
_diffrn_reflns_av_unetI/netI 0.0289
_diffrn_reflns_Laue_measured_fraction_full 0.999
_diffrn_reflns_Laue_measured_fraction_max 0.979
_diffrn_reflns_limit_h_max 15
_diffrn_reflns_limit_h_min -17
_diffrn_reflns_limit_k_max 14
_diffrn_reflns_limit_k_min -14
_diffrn_reflns_limit_l_max 16
_diffrn_reflns_limit_l_min -14
_diffrn_reflns_number 13740
_diffrn_reflns_point_group_measured_fraction_full 0.999
_diffrn_reflns_point_group_measured_fraction_max 0.979
_diffrn_reflns_theta_full 67.684
_diffrn_reflns_theta_max 74.071
_diffrn_reflns_theta_min 4.814
_diffrn_source 'micro-focus sealed X-ray tube'
_diffrn_source_type 'SuperNova (Cu) X-ray Source'
_exptl_absorpt_coefficient_mu 1.512
_exptl_absorpt_correction_T_max 1.00000
_exptl_absorpt_correction_T_min 0.83646
_exptl_absorpt_correction_type multi-scan
_exptl_absorpt_process_details
;
CrysAlisPro 1.171.39.46 (Rigaku Oxford Diffraction, 2018)
Empirical absorption correction using spherical harmonics,
 implemented in SCALE3 ABSPACK scaling algorithm.
;
_exptl_crystal_colour yellow
_exptl_crystal_colour_primary yellow
_exptl_crystal_density_diffrn 1.380
_exptl_crystal_description block
_exptl_crystal_F_000 992
_exptl_crystal_preparation Luminescent
_exptl_crystal_size_max 0.250
_exptl_crystal_size_mid 0.170
_exptl_crystal_size_min 0.150
_refine_diff_density_max 0.480
_refine_diff_density_min -0.281
_refine_diff_density_rms 0.050
_refine_ls_extinction_method none
_refine_ls_goodness_of_fit_ref 1.072
_refine_ls_hydrogen_treatment constr
_refine_ls_matrix_type full
_refine_ls_number_parameters 316
_refine_ls_number_reflns 4549
_refine_ls_number_restraints 0
_refine_ls_restrained_S_all 1.072
_refine_ls_R_factor_all 0.0444
_refine_ls_R_factor_gt 0.0422
_refine_ls_shift/su_max 0.001
_refine_ls_shift/su_mean 0.000
_refine_ls_structure_factor_coef Fsqd
_refine_ls_weighting_details 'w=1/[\s^2^(Fo^2^)+(0.0545P)^2^+1.0250P] where P=(Fo^2^+2Fc^2^)/3'
_refine_ls_weighting_scheme calc
_refine_ls_wR_factor_gt 0.1103
_refine_ls_wR_factor_ref 0.1124
_reflns_Friedel_coverage 0.000
_reflns_number_gt 4275
_reflns_number_total 4549
_reflns_threshold_expression 'I > 2\s(I)'
_cod_data_source_file c9qm00312f4.cif
_cod_data_source_block (RS)-ImNT
_cod_database_code 1554677
_shelx_shelxl_version_number 2014/7
_chemical_oxdiff_formula 'C H O N S'
_chemical_oxdiff_usercomment S-R-ImNT
_shelx_space_group_comment
;
The symmetry employed for this shelxl refinement is uniquely defined
by the following loop, which should always be used as a source of
symmetry information in preference to the above space-group names.
They are only intended as comments.
;
_reflns_odcompleteness_completeness 99.88
_reflns_odcompleteness_iscentric 1
_reflns_odcompleteness_theta 66.97
_olex2_refinement_description
;
1. Fixed Uiso
 At 1.2 times of:
  All C(H) groups, All C(H,H) groups
2.a Ternary CH refined with riding coordinates:
 C00S(H00S)
2.b Secondary CH2 refined with riding coordinates:
 C00O(H00C,H00D), C00W(H00E,H00F), C00Z(H00H,H00K)
2.c Aromatic/amide H refined with riding coordinates:
 C007(H007), C00A(H00A), C00B(H00B), C00G(H00G), C00I(H00I), C00J(H00J),
 C00M(H00M), C00N(H00N), C00P(H00P), C00R(H00R), C00T(H00T), C00U(H00U),
 C00V(H00V), C00X(H00X), C00Y(H00Y)
;
_olex2_date_sample_data_collection 2018-09-07
_olex2_submission_special_instructions 'No special instructions were received'
_oxdiff_exptl_absorpt_empirical_details
;
Empirical correction (ABSPACK) includes:
- Absorption correction using spherical harmonics
- Frame scaling
;
_oxdiff_exptl_absorpt_empirical_full_max 1.593
_oxdiff_exptl_absorpt_empirical_full_min 0.735

loop_
_space_group_symop_operation_xyz
'x, y, z'
'-x, y+1/2, -z+1/2'
'-x, -y, -z'
'x, -y-1/2, z-1/2'

loop_
_atom_site_label
_atom_site_type_symbol
_atom_site_fract_x
_atom_site_fract_y
_atom_site_fract_z
_atom_site_U_iso_or_equiv
_atom_site_adp_type
_atom_site_occupancy
_atom_site_site_symmetry_order
_atom_site_calc_flag
_atom_site_refinement_flags_posn
S001 S 0.46420(3) 0.80812(4) 0.61515(3) 0.03103(13) Uani 1 1 d .
O002 O 0.74148(9) 0.33233(10) 0.76863(9) 0.0327(3) Uani 1 1 d .
O003 O 0.91784(9) 0.49846(10) 1.06265(9) 0.0347(3) Uani 1 1 d .
N004 N 0.67102(9) 0.76122(11) 0.64772(10) 0.0234(3) Uani 1 1 d .
N005 N 0.83931(10) 0.38962(11) 0.92568(11) 0.0277(3) Uani 1 1 d .
C006 C 0.61192(11) 0.70704(12) 0.55951(11) 0.0223(3) Uani 1 1 d .
C007 C 0.65204(11) 0.64238(13) 0.49652(12) 0.0256(3) Uani 1 1 d .
H007 H 0.7181 0.6357 0.5102 0.031 Uiso 1 1 calc R
C008 C 0.65063(12) 0.87563(13) 0.65652(11) 0.0244(3) Uani 1 1 d .
C009 C 0.51307(11) 0.72076(13) 0.53658(12) 0.0235(3) Uani 1 1 d .
C00A C 0.71666(10) 0.58371(13) 0.72857(11) 0.0222(3) Uani 1 1 d .
H00A H 0.6816 0.5475 0.6699 0.027 Uiso 1 1 calc R
C00B C 0.45447(11) 0.66716(14) 0.45176(12) 0.0268(3) Uani 1 1 d .
H00B H 0.3885 0.6763 0.4360 0.032 Uiso 1 1 calc R
C00C C 0.91858(11) 0.21373(13) 0.90764(12) 0.0245(3) Uani 1 1 d .
C00D C 0.76744(11) 0.52588(12) 0.81345(12) 0.0229(3) Uani 1 1 d .
C00E C 0.90793(10) 0.09990(13) 0.90472(12) 0.0247(3) Uani 1 1 d .
C00F C 0.71932(10) 0.69955(12) 0.73324(11) 0.0208(3) Uani 1 1 d .
C00G C 0.49514(12) 0.60016(14) 0.39100(12) 0.0279(3) Uani 1 1 d .
H00G H 0.4561 0.5633 0.3350 0.033 Uiso 1 1 calc R
C00H C 0.82008(11) 0.57635(13) 0.90249(12) 0.0240(3) Uani 1 1 d .
C00I C 0.59356(12) 0.58771(14) 0.41306(12) 0.0279(3) Uani 1 1 d .
H00I H 0.6203 0.5427 0.3719 0.033 Uiso 1 1 calc R
C00J C 0.77171(11) 0.75029(13) 0.82502(12) 0.0242(3) Uani 1 1 d .
H00J H 0.7725 0.8265 0.8291 0.029 Uiso 1 1 calc R
C00K C 0.55610(12) 0.90776(14) 0.64378(12) 0.0275(3) Uani 1 1 d .
C00L C 0.86667(11) 0.49009(13) 0.97617(12) 0.0258(3) Uani 1 1 d .
C00M C 0.72282(13) 0.95401(14) 0.67507(12) 0.0314(4) Uani 1 1 d .
H00M H 0.7852 0.9337 0.6772 0.038 Uiso 1 1 calc R
C00N C 0.82220(12) 0.68993(13) 0.90948(12) 0.0261(3) Uani 1 1 d .
H00N H 0.8566 0.7249 0.9692 0.031 Uiso 1 1 calc R
C00O C 0.84513(12) 0.04201(14) 0.96212(13) 0.0302(3) Uani 1 1 d .
H00C H 0.8765 -0.0251 0.9921 0.036 Uiso 1 1 calc R
H00D H 0.7855 0.0218 0.9135 0.036 Uiso 1 1 calc R
C00P C 0.97733(12) 0.26331(16) 0.85270(13) 0.0328(4) Uani 1 1 d .
H00P H 0.9859 0.3390 0.8560 0.039 Uiso 1 1 calc R
C00Q C 0.77784(12) 0.40447(13) 0.82776(12) 0.0259(3) Uani 1 1 d .
C00R C 0.70133(16) 1.06286(15) 0.69047(14) 0.0389(4) Uani 1 1 d .
H00R H 0.7499 1.1149 0.7063 0.047 Uiso 1 1 calc R
C00S C 0.87162(12) 0.28365(13) 0.97506(12) 0.0279(3) Uani 1 1 d .
H00S H 0.9204 0.2992 1.0392 0.033 Uiso 1 1 calc R
C00T C 0.53426(15) 1.01779(15) 0.65540(13) 0.0370(4) Uani 1 1 d .
H00T H 0.4710 1.0399 0.6452 0.044 Uiso 1 1 calc R
C00U C 0.95481(12) 0.03883(16) 0.84443(14) 0.0349(4) Uani 1 1 d .
H00U H 0.9478 -0.0371 0.8417 0.042 Uiso 1 1 calc R
C00V C 0.60773(17) 1.09402(15) 0.68224(14) 0.0427(5) Uani 1 1 d .
H00V H 0.5940 1.1665 0.6948 0.051 Uiso 1 1 calc R
C00W C 0.82345(13) 0.11176(14) 1.04719(14) 0.0341(4) Uani 1 1 d .
H00E H 0.8804 0.1188 1.1038 0.041 Uiso 1 1 calc R
H00F H 0.7741 0.0770 1.0732 0.041 Uiso 1 1 calc R
C00X C 1.01132(13) 0.08837(18) 0.78869(14) 0.0396(4) Uani 1 1 d .
H00X H 1.0414 0.0463 0.7483 0.048 Uiso 1 1 calc R
C00Y C 1.02273(13) 0.20084(18) 0.79349(14) 0.0388(4) Uani 1 1 d .
H00Y H 1.0612 0.2348 0.7567 0.047 Uiso 1 1 calc R
C00Z C 0.79002(13) 0.22482(15) 1.00419(14) 0.0341(4) Uani 1 1 d .
H00H H 0.7364 0.2173 0.9439 0.041 Uiso 1 1 calc R
H00K H 0.7691 0.2672 1.0556 0.041 Uiso 1 1 calc R

loop_
_atom_site_aniso_label
_atom_site_aniso_U_11
_atom_site_aniso_U_22
_atom_site_aniso_U_33
_atom_site_aniso_U_23
_atom_site_aniso_U_13
_atom_site_aniso_U_12
S001 0.0260(2) 0.0361(2) 0.0326(2) -0.00401(16) 0.01057(16) 0.00186(15)
O002 0.0407(7) 0.0218(6) 0.0326(6) -0.0031(5) 0.0042(5) -0.0044(5)
O003 0.0421(7) 0.0320(7) 0.0248(6) 0.0005(5) -0.0004(5) 0.0046(5)
N004 0.0260(6) 0.0195(6) 0.0228(6) -0.0005(5) 0.0029(5) 0.0005(5)
N005 0.0353(7) 0.0215(7) 0.0254(7) 0.0008(5) 0.0063(5) 0.0031(5)
C006 0.0251(7) 0.0202(7) 0.0204(7) 0.0020(5) 0.0035(6) -0.0018(6)
C007 0.0245(7) 0.0282(8) 0.0238(7) 0.0004(6) 0.0053(6) 0.0004(6)
C008 0.0325(8) 0.0204(7) 0.0192(7) 0.0019(5) 0.0047(6) 0.0003(6)
C009 0.0248(7) 0.0231(7) 0.0230(7) 0.0036(6) 0.0069(6) -0.0004(6)
C00A 0.0221(7) 0.0215(7) 0.0227(7) -0.0023(6) 0.0051(5) -0.0022(5)
C00B 0.0222(7) 0.0311(8) 0.0259(7) 0.0041(6) 0.0041(6) -0.0036(6)
C00C 0.0238(7) 0.0262(8) 0.0230(7) 0.0006(6) 0.0051(6) 0.0011(6)
C00D 0.0243(7) 0.0203(7) 0.0254(7) -0.0015(6) 0.0086(6) -0.0006(5)
C00E 0.0198(7) 0.0266(8) 0.0246(7) -0.0014(6) -0.0003(6) 0.0018(6)
C00F 0.0182(7) 0.0221(7) 0.0224(7) -0.0001(5) 0.0057(5) 0.0003(5)
C00G 0.0308(8) 0.0286(8) 0.0223(7) -0.0007(6) 0.0036(6) -0.0089(6)
C00H 0.0254(7) 0.0234(8) 0.0227(7) -0.0004(6) 0.0053(6) 0.0018(6)
C00I 0.0327(8) 0.0280(8) 0.0233(7) -0.0011(6) 0.0080(6) -0.0009(6)
C00J 0.0268(7) 0.0190(7) 0.0257(7) -0.0027(6) 0.0049(6) 0.0005(6)
C00K 0.0367(9) 0.0245(8) 0.0208(7) 0.0019(6) 0.0066(6) 0.0045(6)
C00L 0.0281(8) 0.0230(8) 0.0272(8) -0.0008(6) 0.0086(6) 0.0026(6)
C00M 0.0396(9) 0.0281(8) 0.0244(8) 0.0032(6) 0.0045(7) -0.0061(7)
C00N 0.0293(8) 0.0235(8) 0.0231(7) -0.0041(6) 0.0025(6) 0.0007(6)
C00O 0.0302(8) 0.0225(8) 0.0360(9) 0.0031(6) 0.0051(7) -0.0007(6)
C00P 0.0308(8) 0.0352(9) 0.0334(9) 0.0046(7) 0.0101(7) -0.0019(7)
C00Q 0.0295(8) 0.0218(8) 0.0275(8) 0.0004(6) 0.0091(6) -0.0009(6)
C00R 0.0625(12) 0.0228(8) 0.0272(8) 0.0047(7) 0.0039(8) -0.0099(8)
C00S 0.0317(8) 0.0243(8) 0.0271(8) 0.0031(6) 0.0067(6) 0.0043(6)
C00T 0.0505(11) 0.0313(9) 0.0268(8) 0.0040(7) 0.0056(7) 0.0150(8)
C00U 0.0294(8) 0.0342(9) 0.0389(9) -0.0091(7) 0.0046(7) 0.0050(7)
C00V 0.0752(14) 0.0198(8) 0.0285(9) 0.0043(7) 0.0048(9) 0.0060(8)
C00W 0.0386(9) 0.0302(9) 0.0387(9) 0.0098(7) 0.0192(8) 0.0040(7)
C00X 0.0300(9) 0.0561(12) 0.0331(9) -0.0095(8) 0.0086(7) 0.0099(8)
C00Y 0.0274(8) 0.0611(13) 0.0303(9) 0.0055(8) 0.0120(7) 0.0015(8)
C00Z 0.0362(9) 0.0329(9) 0.0383(9) 0.0054(7) 0.0189(7) 0.0080(7)

loop_
_atom_type_symbol
_atom_type_description
_atom_type_scat_dispersion_real
_atom_type_scat_dispersion_imag
_atom_type_scat_source
C C 0.0181 0.0091 'International Tables Vol C Tables 4.2.6.8 and 6.1.1.4'
H H 0.0000 0.0000 'International Tables Vol C Tables 4.2.6.8 and 6.1.1.4'
N N 0.0311 0.0180 'International Tables Vol C Tables 4.2.6.8 and 6.1.1.4'
O O 0.0492 0.0322 'International Tables Vol C Tables 4.2.6.8 and 6.1.1.4'
S S 0.3331 0.5567 'International Tables Vol C Tables 4.2.6.8 and 6.1.1.4'

loop_
_geom_angle_atom_site_label_1
_geom_angle_atom_site_label_2
_geom_angle_atom_site_label_3
_geom_angle
C009 S001 C00K 98.52(8)
C006 N004 C008 115.08(12)
C00F N004 C006 119.79(12)
C00F N004 C008 121.60(12)
C00L N005 C00S 121.99(13)
C00Q N005 C00L 111.89(13)
C00Q N005 C00S 126.10(14)
C007 C006 N004 120.69(14)
C007 C006 C009 120.05(14)
C009 C006 N004 119.25(14)
C006 C007 H007 120.0
C006 C007 C00I 119.96(15)
C00I C007 H007 120.0
C00K C008 N004 118.66(14)
C00M C008 N004 121.36(15)
C00M C008 C00K 119.97(15)
C006 C009 S001 119.10(12)
C00B C009 S001 121.00(12)
C00B C009 C006 119.89(15)
C00D C00A H00A 120.9
C00D C00A C00F 118.11(14)
C00F C00A H00A 120.9
C009 C00B H00B 120.2
C00G C00B C009 119.58(15)
C00G C00B H00B 120.2
C00E C00C C00P 119.52(15)
C00E C00C C00S 120.62(14)
C00P C00C C00S 119.76(15)
C00A C00D C00H 122.90(14)
C00A C00D C00Q 128.79(14)
C00H C00D C00Q 108.30(14)
C00C C00E C00O 121.81(14)
C00C C00E C00U 118.62(16)
C00U C00E C00O 119.54(15)
N004 C00F C00A 119.88(13)
N004 C00F C00J 121.53(14)
C00J C00F C00A 118.59(14)
C00B C00G H00G 119.8
C00B C00G C00I 120.49(15)
C00I C00G H00G 119.8
C00D C00H C00L 108.39(14)
C00D C00H C00N 119.95(14)
C00N C00H C00L 131.66(14)
C007 C00I H00I 120.0
C00G C00I C007 119.98(15)
C00G C00I H00I 120.0
C00F C00J H00J 119.0
C00N C00J C00F 122.06(14)
C00N C00J H00J 119.0
C008 C00K S001 119.68(13)
C008 C00K C00T 120.05(17)
C00T C00K S001 120.27(14)
O003 C00L N005 124.24(15)
O003 C00L C00H 129.91(15)
N005 C00L C00H 105.85(13)
C008 C00M H00M 120.2
C00R C00M C008 119.69(18)
C00R C00M H00M 120.2
C00H C00N C00J 118.36(14)
C00H C00N H00N 120.8
C00J C00N H00N 120.8
C00E C00O H00C 109.0
C00E C00O H00D 109.0
C00E C00O C00W 112.96(14)
H00C C00O H00D 107.8
C00W C00O H00C 109.0
C00W C00O H00D 109.0
C00C C00P H00P 119.7
C00Y C00P C00C 120.59(17)
C00Y C00P H00P 119.7
O002 C00Q N005 125.96(15)
O002 C00Q C00D 128.50(15)
N005 C00Q C00D 105.54(13)
C00M C00R H00R 119.9
C00V C00R C00M 120.13(18)
C00V C00R H00R 119.9
N005 C00S C00C 111.24(13)
N005 C00S H00S 107.4
N005 C00S C00Z 110.61(14)
C00C C00S H00S 107.4
C00Z C00S C00C 112.65(14)
C00Z C00S H00S 107.4
C00K C00T H00T 120.3
C00V C00T C00K 119.41(18)
C00V C00T H00T 120.3
C00E C00U H00U 119.2
C00X C00U C00E 121.65(18)
C00X C00U H00U 119.2
C00R C00V C00T 120.43(17)
C00R C00V H00V 119.8
C00T C00V H00V 119.8
C00O C00W H00E 109.8
C00O C00W H00F 109.8
C00O C00W C00Z 109.18(14)
H00E C00W H00F 108.3
C00Z C00W H00E 109.8
C00Z C00W H00F 109.8
C00U C00X H00X 120.4
C00Y C00X C00U 119.29(17)
C00Y C00X H00X 120.4
C00P C00Y H00Y 119.8
C00X C00Y C00P 120.31(17)
C00X C00Y H00Y 119.8
C00S C00Z C00W 109.39(14)
C00S C00Z H00H 109.8
C00S C00Z H00K 109.8
C00W C00Z H00H 109.8
C00W C00Z H00K 109.8
H00H C00Z H00K 108.2

loop_
_geom_bond_atom_site_label_1
_geom_bond_atom_site_label_2
_geom_bond_distance
S001 C009 1.7681(16)
S001 C00K 1.7684(18)
O002 C00Q 1.209(2)
O003 C00L 1.209(2)
N004 C006 1.4300(19)
N004 C008 1.435(2)
N004 C00F 1.3980(19)
N005 C00L 1.405(2)
N005 C00Q 1.395(2)
N005 C00S 1.471(2)
C006 C007 1.387(2)
C006 C009 1.394(2)
C007 H007 0.9300
C007 C00I 1.387(2)
C008 C00K 1.391(2)
C008 C00M 1.390(2)
C009 C00B 1.394(2)
C00A H00A 0.9300
C00A C00D 1.379(2)
C00A C00F 1.412(2)
C00B H00B 0.9300
C00B C00G 1.387(2)
C00C C00E 1.394(2)
C00C C00P 1.398(2)
C00C C00S 1.523(2)
C00D C00H 1.384(2)
C00D C00Q 1.494(2)
C00E C00O 1.509(2)
C00E C00U 1.396(2)
C00F C00J 1.411(2)
C00G H00G 0.9300
C00G C00I 1.387(2)
C00H C00L 1.480(2)
C00H C00N 1.386(2)
C00I H00I 0.9300
C00J H00J 0.9300
C00J C00N 1.389(2)
C00K C00T 1.395(2)
C00M H00M 0.9300
C00M C00R 1.389(3)
C00N H00N 0.9300
C00O H00C 0.9700
C00O H00D 0.9700
C00O C00W 1.518(2)
C00P H00P 0.9300
C00P C00Y 1.382(3)
C00R H00R 0.9300
C00R C00V 1.384(3)
C00S H00S 0.9800
C00S C00Z 1.516(2)
C00T H00T 0.9300
C00T C00V 1.388(3)
C00U H00U 0.9300
C00U C00X 1.381(3)
C00V H00V 0.9300
C00W H00E 0.9700
C00W H00F 0.9700
C00W C00Z 1.523(2)
C00X H00X 0.9300
C00X C00Y 1.379(3)
C00Y H00Y 0.9300
C00Z H00H 0.9700
C00Z H00K 0.9700
